data_1008265
loop_
_publ_author_name
'Fruchart, D'
'Commandre, M'
'Sauvage, D'
'Rouault, A'
'Tellgren, R'

_publ_section_title
;
Structural and activation process studies of Fe-Ti-like hydride
compounds
;
_journal_coden_ASTM JCOMAH
_journal_name_full 'Journal of the Less-Common Metals'
_journal_page_first 55
_journal_page_last 63
_journal_paper_doi 10.1016/0022-5088(80)90073-9
_journal_volume 74
_journal_year 1980
_chemical_formula_structural 'FE0.9 MN0.1 TI D1.28'
_chemical_formula_sum 'D1.28 Fe0.9 Mn0.1 Ti'
_chemical_name_systematic
;
IRON MANGANESE TITANIUM DEUTERIDE (0.9/0.1/1/1.3) - $-BETA
;
_space_group_IT_number 28
_symmetry_cell_setting orthorhombic
_symmetry_Int_Tables_number 28
_symmetry_space_group_name_Hall 'P -2c 2'
_symmetry_space_group_name_H-M 'P 2 c m'
_cell_angle_alpha 90
_cell_angle_beta 90
_cell_angle_gamma 90
_cell_formula_units_Z 2
_cell_length_a 2.995(3)
_cell_length_b 4.531(1)
_cell_length_c 4.397(2)
_cell_volume 59.7
_refine_ls_R_factor_all 0.037
_cod_original_formula_sum 'D1.28 Fe.9 Mn.1 Ti'
_cod_database_code 1008265

loop_
_symmetry_equiv_pos_as_xyz
x,y,z
x,-y,-z
x,y,1/2-z
x,-y,1/2+z

loop_
_atom_site_label
_atom_site_type_symbol
_atom_site_symmetry_multiplicity
_atom_site_Wyckoff_symbol
_atom_site_fract_x
_atom_site_fract_y
_atom_site_fract_z
_atom_site_occupancy
_atom_site_attached_hydrogens
_atom_site_calc_flag
Fe1 Fe0 2 c .000(1) 0.694(2) 0.25 0.9 0 d
Mn1 Mn0 2 c .000(1) 0.694(2) 0.25 0.1 0 d
Ti1 Ti0 2 c 0.500(2) 0.249(2) 0.25 1. 0 d
D1 D0 2 a 0.037(15) 0. 0. 0.97(3) 0 d
D2 D0 2 c 0.55(5) 0.737(10) 0.25 0.31(2) 0 d

loop_
_atom_type_symbol
_atom_type_oxidation_number
Fe0 0.000
Mn0 0.000
Ti0 0.000
D0 0.000
